data_7025838
loop_
_publ_author_name
'Escuer, Albert'
'Mautner, Franz A.'
'Sodin, Beate'
'Goher, Mohamed A. S.'
'Vicente, Ramon'

_publ_section_title
;
 Topologic ferrimagnetism in cobalt(II)-azido chains.
;
_journal_issue 19
_journal_name_full 'Dalton transactions (Cambridge, England : 2003)'
_journal_page_first 4482
_journal_page_last 4484
_journal_paper_doi 10.1039/c0dt00019a
_journal_volume 39
_journal_year 2010
_chemical_formula_moiety 'C14 H18 Co N8'
_chemical_formula_sum 'C14 H18 Co N8'
_chemical_formula_weight 357.29
_chemical_name_common (Co(3,5-lut)2(N3)2)n
_chemical_name_systematic
;
?
;
_space_group_IT_number 14
_symmetry_cell_setting monoclinic
_symmetry_space_group_name_Hall '-P 2yn'
_symmetry_space_group_name_H-M 'P 1 21/n 1'
_atom_sites_solution_hydrogens geom
_atom_sites_solution_primary direct
_atom_sites_solution_secondary difmap
_audit_creation_method SHELXL
_cell_angle_alpha 90.00
_cell_angle_beta 103.21(3)
_cell_angle_gamma 90.00
_cell_formula_units_Z 4
_cell_length_a 13.317(4)
_cell_length_b 7.462(3)
_cell_length_c 16.550(5)
_cell_measurement_reflns_used 62
_cell_measurement_temperature 100(2)
_cell_measurement_theta_max 14.7
_cell_measurement_theta_min 5.2
_cell_volume 1601.1(10)
_computing_molecular_graphics 'SHELXTL/PC v.5.03 (Siemens Ind. Aut.)'
_computing_publication_material 'SHELXTL/PC v.5.03 (Siemens Ind. Aut.)'
_computing_structure_refinement 'SHELXL-93 (Sheldrick, 1993)'
_computing_structure_solution 'SHELXS-86 (Sheldrick, 1990)'
_diffrn_ambient_temperature 100(2)
_diffrn_measured_fraction_theta_full 0.99
_diffrn_measured_fraction_theta_max 0.99
_diffrn_measurement_device 'mod. STOE 4-circle diffractometer'
_diffrn_measurement_method \w-scans
_diffrn_radiation_monochromator graphite
_diffrn_radiation_source 'fine-focus sealed tube'
_diffrn_radiation_type MoK\a
_diffrn_radiation_wavelength 0.71069
_diffrn_reflns_av_R_equivalents 0.0341
_diffrn_reflns_av_sigmaI/netI 0.0722
_diffrn_reflns_limit_h_max 15
_diffrn_reflns_limit_h_min -16
_diffrn_reflns_limit_k_max 9
_diffrn_reflns_limit_k_min -1
_diffrn_reflns_limit_l_max 20
_diffrn_reflns_limit_l_min -1
_diffrn_reflns_number 3844
_diffrn_reflns_theta_full 25.49
_diffrn_reflns_theta_max 25.49
_diffrn_reflns_theta_min 3.01
_diffrn_standards_decay_% 2
_diffrn_standards_interval_count 100
_diffrn_standards_interval_time '2 h'
_diffrn_standards_number 3
_exptl_absorpt_coefficient_mu 1.084
_exptl_absorpt_correction_T_max 0.878
_exptl_absorpt_correction_T_min 0.771
_exptl_absorpt_correction_type refdelf
_exptl_absorpt_process_details DIFABS
_exptl_crystal_colour red
_exptl_crystal_density_diffrn 1.482
_exptl_crystal_description irregular
_exptl_crystal_F_000 740
_exptl_crystal_size_max 0.26
_exptl_crystal_size_mid 0.18
_exptl_crystal_size_min 0.12
_refine_diff_density_max 0.415
_refine_diff_density_min -0.317
_refine_diff_density_rms 0.079
_refine_ls_extinction_method none
_refine_ls_goodness_of_fit_all 1.109
_refine_ls_goodness_of_fit_ref 1.115
_refine_ls_matrix_type full
_refine_ls_number_parameters 212
_refine_ls_number_reflns 2950
_refine_ls_number_restraints 0
_refine_ls_restrained_S_all 1.114
_refine_ls_R_factor_all 0.0722
_refine_ls_R_factor_gt 0.0443
_refine_ls_shift/su_max 0.000
_refine_ls_shift/su_mean 0.000
_refine_ls_structure_factor_coef Fsqd
_refine_ls_weighting_details 'calc w=1/[\s^2^(Fo^2^)+(0.0100P)^2^+0.5115P] where P=(Fo^2^+2Fc^2^)/3'
_refine_ls_weighting_scheme calc
_refine_ls_wR_factor_all 0.0965
_refine_ls_wR_factor_ref 0.0813
_reflns_number_gt 2152
_reflns_number_total 2952
_reflns_threshold_expression >2sigma(I)
_cod_data_source_file c0dt00019a.txt
_cod_data_source_block cob10c
_cod_depositor_comments
;
The following automatic conversions were performed:

'_symmetry_cell_setting' value 'Monoclinic' changed to 'monoclinic'
according to /home/saulius/struct/CIF-dictionaries/cif_core.dic
dictionary named 'cif_core.dic' version 2.4.2 from 2011-04-26.

Automatic conversion script
Id: cif_fix_values 1891 2012-01-12 08:04:46Z andrius 
;
_cod_original_sg_symbol_H-M P21/n
_cod_database_code 7025838
_refine_ls_restrained_s_ref 1.113

loop_
_symmetry_equiv_pos_as_xyz
'x, y, z'
'-x+1/2, y+1/2, -z+1/2'
'-x, -y, -z'
'x-1/2, -y-1/2, z-1/2'

loop_
_atom_site_aniso_label
_atom_site_aniso_U_11
_atom_site_aniso_U_22
_atom_site_aniso_U_33
_atom_site_aniso_U_23
_atom_site_aniso_U_13
_atom_site_aniso_U_12
Co1 0.0114(2) 0.0110(2) 0.0107(2) -0.0005(2) 0.00236(15) -0.0004(2)
N11 0.0174(15) 0.015(2) 0.0133(15) -0.0008(14) 0.0054(12) 0.0017(13)
N12 0.0111(11) 0.0122(14) 0.0124(12) 0.0017(12) -0.0001(10) -0.0025(11)
N13 0.0163(14) 0.020(2) 0.0134(15) -0.0029(14) 0.0033(12) 0.0023(14)
N21 0.0139(14) 0.022(2) 0.015(2) 0.0017(15) 0.0045(12) -0.0003(14)
N22 0.0092(9) 0.0115(10) 0.0122(10) -0.0012(8) 0.0029(7) 0.0008(8)
N23 0.0137(14) 0.017(2) 0.016(2) 0.0014(14) 0.0027(12) 0.0025(13)
N1 0.0108(13) 0.013(2) 0.0116(15) 0.0003(13) 0.0041(11) 0.0003(13)
C1 0.012(2) 0.018(2) 0.015(2) 0.001(2) 0.0019(14) 0.003(2)
C2 0.0107(13) 0.017(2) 0.0166(14) -0.0022(13) 0.0043(11) 0.0010(12)
C3 0.0127(13) 0.016(2) 0.0139(14) -0.0026(13) 0.0010(11) 0.0011(12)
C4 0.0134(13) 0.015(2) 0.0146(14) -0.0005(12) 0.0039(11) 0.0033(12)
C5 0.0130(14) 0.014(2) 0.018(2) 0.003(2) 0.0061(13) 0.000(2)
C6 0.019(2) 0.019(2) 0.024(2) -0.002(2) -0.0014(14) -0.004(2)
C7 0.024(2) 0.022(2) 0.019(2) 0.005(2) 0.001(2) -0.001(2)
N2 0.0155(14) 0.013(2) 0.0134(15) 0.0011(14) 0.0025(12) 0.0016(13)
C8 0.017(2) 0.015(2) 0.015(2) -0.003(2) 0.0030(13) 0.000(2)
C9 0.012(2) 0.019(2) 0.017(2) 0.001(2) 0.0037(14) 0.0024(14)
C10 0.017(2) 0.021(2) 0.019(2) 0.000(2) 0.0060(15) -0.003(2)
C11 0.019(2) 0.018(2) 0.019(2) -0.001(2) 0.0043(15) 0.001(2)
C12 0.015(2) 0.017(2) 0.016(2) -0.002(2) 0.0050(14) 0.001(2)
C13 0.019(2) 0.030(2) 0.036(2) -0.012(2) 0.012(2) -0.002(2)
C14 0.023(2) 0.020(2) 0.041(2) -0.008(2) 0.012(2) -0.006(2)

loop_
_atom_site_label
_atom_site_type_symbol
_atom_site_fract_x
_atom_site_fract_y
_atom_site_fract_z
_atom_site_U_iso_or_equiv
_atom_site_thermal_displace_type
_atom_site_occupancy
_atom_site_calc_flag
_atom_site_refinement_flags
Co1 Co 0.46007(3) 0.24932(8) 0.09123(3) 0.01109(12) Uani 1 d .
N11 N 0.5229(2) -0.0118(4) 0.1219(2) 0.0151(7) Uani 1 d .
N12 N 0.5645(2) -0.0931(4) 0.0781(2) 0.0124(6) Uani 1 d .
N13 N 0.3933(2) 0.1786(5) -0.0359(2) 0.0167(7) Uani 1 d .
N21 N 0.5971(2) 0.3231(5) 0.0500(2) 0.0167(7) Uani 1 d .
N22 N 0.6011(2) 0.4078(4) -0.0092(2) 0.0109(6) Uani 1 d .
N23 N 0.3923(2) 0.5095(4) 0.0688(2) 0.0156(7) Uani 1 d .
N1 N 0.5354(2) 0.3432(4) 0.2120(2) 0.0116(6) Uani 1 d .
C1 C 0.5782(2) 0.5059(5) 0.2189(2) 0.0154(8) Uani 1 d .
H1 H 0.5640 0.5802 0.1726 0.018 Uiso 1 calc R
C2 C 0.6427(2) 0.5712(5) 0.2912(2) 0.0144(8) Uani 1 d .
C3 C 0.6619(2) 0.4585(5) 0.3601(2) 0.0146(8) Uani 1 d .
H3 H 0.7045 0.4972 0.4096 0.018 Uiso 1 calc R
C4 C 0.6181(2) 0.2890(5) 0.3555(2) 0.0143(8) Uani 1 d .
C5 C 0.5555(2) 0.2371(6) 0.2798(2) 0.0148(7) Uani 1 d .
H5 H 0.5260 0.1236 0.2758 0.018 Uiso 1 calc R
C6 C 0.6910(3) 0.7542(6) 0.2924(2) 0.0218(8) Uani 1 d .
H6A H 0.6437 0.8336 0.2570 0.033 Uiso 1 calc R
H6B H 0.7534 0.7455 0.2728 0.033 Uiso 1 calc R
H6C H 0.7066 0.8002 0.3480 0.033 Uiso 1 calc R
C7 C 0.6390(3) 0.1634(6) 0.4292(2) 0.0222(9) Uani 1 d .
H7A H 0.5974 0.0578 0.4159 0.033 Uiso 1 calc R
H7B H 0.6223 0.2224 0.4761 0.033 Uiso 1 calc R
H7C H 0.7106 0.1305 0.4425 0.033 Uiso 1 calc R
N2 N 0.3212(2) 0.1534(4) 0.1203(2) 0.0140(7) Uani 1 d .
C8 C 0.2647(2) 0.2530(6) 0.1609(2) 0.0157(7) Uani 1 d .
H8 H 0.2906 0.3636 0.1819 0.019 Uiso 1 calc R
C9 C 0.1694(3) 0.1992(5) 0.1733(2) 0.0160(9) Uani 1 d .
C10 C 0.1323(3) 0.0334(5) 0.1412(2) 0.0186(9) Uani 1 d .
H10 H 0.0688 -0.0072 0.1482 0.022 Uiso 1 calc R
C11 C 0.1893(3) -0.0720(6) 0.0987(2) 0.0183(8) Uani 1 d .
C12 C 0.2836(3) -0.0058(5) 0.0905(2) 0.0159(8) Uani 1 d .
H12 H 0.3230 -0.0756 0.0629 0.019 Uiso 1 calc R
C13 C 0.1084(3) 0.3172(6) 0.2183(3) 0.0274(10) Uani 1 d .
H13A H 0.1060 0.2634 0.2705 0.041 Uiso 1 calc R
H13B H 0.0395 0.3309 0.1852 0.041 Uiso 1 calc R
H13C H 0.1408 0.4326 0.2279 0.041 Uiso 1 calc R
C14 C 0.1510(3) -0.2528(6) 0.0624(3) 0.0271(9) Uani 1 d .
H14A H 0.2088 -0.3265 0.0586 0.041 Uiso 1 calc R
H14B H 0.1075 -0.2364 0.0081 0.041 Uiso 1 calc R
H14C H 0.1125 -0.3100 0.0976 0.041 Uiso 1 calc R

loop_
_atom_type_symbol
_atom_type_description
_atom_type_scat_dispersion_real
_atom_type_scat_dispersion_imag
_atom_type_scat_source
C C 0.0033 0.0016 'International Tables Vol C Tables 4.2.6.8 and 6.1.1.4'
H H 0.0000 0.0000 'International Tables Vol C Tables 4.2.6.8 and 6.1.1.4'
N N 0.0061 0.0033 'International Tables Vol C Tables 4.2.6.8 and 6.1.1.4'
Co Co 0.3494 0.9721 'International Tables Vol C Tables 4.2.6.8 and 6.1.1.4'

loop_
_geom_angle_atom_site_label_1
_geom_angle_atom_site_label_2
_geom_angle_atom_site_label_3
_geom_angle
_geom_angle_site_symmetry_1
_geom_angle_site_symmetry_3
_geom_angle_publ_flag
N11 Co1 N23 175.57(12) . . yes
N11 Co1 N2 87.32(12) . . yes
N23 Co1 N2 89.45(12) . . yes
N11 Co1 N1 90.11(12) . . yes
N23 Co1 N1 87.36(12) . . yes
N2 Co1 N1 98.28(11) . . yes
N11 Co1 N13 93.49(12) . . yes
N23 Co1 N13 89.38(12) . . yes
N2 Co1 N13 87.28(12) . . yes
N1 Co1 N13 173.51(12) . . yes
N11 Co1 N21 89.67(12) . . yes
N23 Co1 N21 93.86(12) . . yes
N2 Co1 N21 173.18(12) . . yes
N1 Co1 N21 87.84(11) . . yes
N13 Co1 N21 86.78(12) . . yes
N12 N11 Co1 122.5(3) . . yes
N11 N12 N13 178.0(4) . 3_655 yes
N12 N13 Co1 124.3(2) 3_655 . yes
N22 N21 Co1 127.0(2) . . yes
N21 N22 N23 178.1(3) . 3_665 yes
N22 N23 Co1 120.6(2) 3_665 . yes
C1 N1 C5 117.6(3) . . ?
C1 N1 Co1 118.5(2) . . ?
C5 N1 Co1 123.1(3) . . ?
N1 C1 C2 124.0(4) . . ?
N1 C1 H1 118.0 . . ?
C2 C1 H1 118.0 . . ?
C1 C2 C3 117.0(4) . . ?
C1 C2 C6 120.4(3) . . ?
C3 C2 C6 122.6(3) . . ?
C4 C3 C2 120.7(3) . . ?
C4 C3 H3 119.7 . . ?
C2 C3 H3 119.7 . . ?
C3 C4 C5 117.4(3) . . ?
C3 C4 C7 121.5(3) . . ?
C5 C4 C7 121.1(3) . . ?
N1 C5 C4 123.3(4) . . ?
N1 C5 H5 118.3 . . ?
C4 C5 H5 118.3 . . ?
C2 C6 H6A 109.5 . . ?
C2 C6 H6B 109.5 . . ?
H6A C6 H6B 109.5 . . ?
C2 C6 H6C 109.5 . . ?
H6A C6 H6C 109.5 . . ?
H6B C6 H6C 109.5 . . ?
C4 C7 H7A 109.5 . . ?
C4 C7 H7B 109.5 . . ?
H7A C7 H7B 109.5 . . ?
C4 C7 H7C 109.5 . . ?
H7A C7 H7C 109.5 . . ?
H7B C7 H7C 109.5 . . ?
C12 N2 C8 118.1(3) . . ?
C12 N2 Co1 118.9(2) . . ?
C8 N2 Co1 122.7(3) . . ?
N2 C8 C9 123.3(4) . . ?
N2 C8 H8 118.4 . . ?
C9 C8 H8 118.4 . . ?
C8 C9 C10 117.2(4) . . ?
C8 C9 C13 121.2(4) . . ?
C10 C9 C13 121.6(3) . . ?
C11 C10 C9 120.6(3) . . ?
C11 C10 H10 119.7 . . ?
C9 C10 H10 119.7 . . ?
C12 C11 C10 117.3(4) . . ?
C12 C11 C14 120.6(3) . . ?
C10 C11 C14 122.0(3) . . ?
N2 C12 C11 123.5(4) . . ?
N2 C12 H12 118.2 . . ?
C11 C12 H12 118.2 . . ?
C9 C13 H13A 109.5 . . ?
C9 C13 H13B 109.5 . . ?
H13A C13 H13B 109.5 . . ?
C9 C13 H13C 109.5 . . ?
H13A C13 H13C 109.5 . . ?
H13B C13 H13C 109.5 . . ?
C11 C14 H14A 109.5 . . ?
C11 C14 H14B 109.5 . . ?
H14A C14 H14B 109.5 . . ?
C11 C14 H14C 109.5 . . ?
H14A C14 H14C 109.5 . . ?
H14B C14 H14C 109.5 . . ?

loop_
_geom_bond_atom_site_label_1
_geom_bond_atom_site_label_2
_geom_bond_distance
_geom_bond_site_symmetry_2
_geom_bond_publ_flag
Co1 N11 2.136(3) . yes
Co1 N23 2.138(3) . yes
Co1 N2 2.139(3) . yes
Co1 N1 2.140(3) . yes
Co1 N13 2.154(3) . yes
Co1 N21 2.161(3) . yes
N11 N12 1.177(4) . yes
N12 N13 1.179(4) 3_655 yes
N13 N12 1.179(4) 3_655 ?
N21 N22 1.177(4) . yes
N22 N23 1.184(4) 3_665 yes
N23 N22 1.184(4) 3_665 ?
N1 C1 1.335(5) . ?
N1 C5 1.349(5) . ?
C1 C2 1.392(5) . ?
C1 H1 0.93 . ?
C2 C3 1.392(5) . ?
C2 C6 1.508(6) . ?
C3 C4 1.388(5) . ?
C3 H3 0.93 . ?
C4 C5 1.392(5) . ?
C4 C7 1.513(5) . ?
C5 H5 0.93 . ?
C6 H6A 0.96 . ?
C6 H6B 0.96 . ?
C6 H6C 0.96 . ?
C7 H7A 0.96 . ?
C7 H7B 0.96 . ?
C7 H7C 0.96 . ?
N2 C12 1.338(5) . ?
N2 C8 1.342(5) . ?
C8 C9 1.390(5) . ?
C8 H8 0.93 . ?
C9 C10 1.392(5) . ?
C9 C13 1.505(5) . ?
C10 C11 1.391(5) . ?
C10 H10 0.93 . ?
C11 C12 1.384(5) . ?
C11 C14 1.517(6) . ?
C12 H12 0.93 . ?
C13 H13A 0.96 . ?
C13 H13B 0.96 . ?
C13 H13C 0.96 . ?
C14 H14A 0.96 . ?
C14 H14B 0.96 . ?
C14 H14C 0.96 . ?

loop_
_geom_torsion_atom_site_label_1
_geom_torsion_atom_site_label_2
_geom_torsion_atom_site_label_3
_geom_torsion_atom_site_label_4
_geom_torsion
_geom_torsion_site_symmetry_4
N2 Co1 N11 N12 130.3(3) .
N1 Co1 N11 N12 -131.4(3) .
N13 Co1 N11 N12 43.2(3) .
N21 Co1 N11 N12 -43.6(3) .
N11 Co1 N13 N12 -43.1(3) 3_655
N23 Co1 N13 N12 140.2(3) 3_655
N2 Co1 N13 N12 -130.3(3) 3_655
N21 Co1 N13 N12 46.3(3) 3_655
N11 Co1 N21 N22 138.9(3) .
N23 Co1 N21 N22 -43.8(3) .
N1 Co1 N21 N22 -131.0(3) .
N13 Co1 N21 N22 45.4(3) .
N2 Co1 N23 N22 -134.2(3) 3_665
N1 Co1 N23 N22 127.5(3) 3_665
N13 Co1 N23 N22 -46.9(3) 3_665
N21 Co1 N23 N22 39.9(3) 3_665
N11 Co1 N1 C1 139.9(3) .
N23 Co1 N1 C1 -43.7(3) .
N2 Co1 N1 C1 -132.8(2) .
N21 Co1 N1 C1 50.2(3) .
N11 Co1 N1 C5 -29.8(3) .
N23 Co1 N1 C5 146.6(3) .
N2 Co1 N1 C5 57.5(3) .
N21 Co1 N1 C5 -119.5(3) .
C5 N1 C1 C2 0.7(5) .
Co1 N1 C1 C2 -169.6(3) .
N1 C1 C2 C3 -0.7(5) .
N1 C1 C2 C6 177.6(3) .
C1 C2 C3 C4 0.1(5) .
C6 C2 C3 C4 -178.2(3) .
C2 C3 C4 C5 0.4(5) .
C2 C3 C4 C7 179.2(3) .
C1 N1 C5 C4 -0.1(5) .
Co1 N1 C5 C4 169.7(3) .
C3 C4 C5 N1 -0.4(5) .
C7 C4 C5 N1 -179.2(3) .
N11 Co1 N2 C12 -46.1(3) .
N23 Co1 N2 C12 136.9(3) .
N1 Co1 N2 C12 -135.8(3) .
N13 Co1 N2 C12 47.5(3) .
N11 Co1 N2 C8 140.2(3) .
N23 Co1 N2 C8 -36.8(3) .
N1 Co1 N2 C8 50.5(3) .
N13 Co1 N2 C8 -126.2(3) .
C12 N2 C8 C9 -0.1(5) .
Co1 N2 C8 C9 173.6(3) .
N2 C8 C9 C10 -0.2(5) .
N2 C8 C9 C13 -179.2(3) .
C8 C9 C10 C11 0.0(5) .
C13 C9 C10 C11 179.0(4) .
C9 C10 C11 C12 0.5(6) .
C9 C10 C11 C14 -179.7(4) .
C8 N2 C12 C11 0.7(5) .
Co1 N2 C12 C11 -173.3(3) .
C10 C11 C12 N2 -0.9(6) .
C14 C11 C12 N2 179.3(3) .
